data_4127510
loop_
_publ_author_name
'Song, Fangyuan'
'Al-Ameed, Karrar'
'Schilling, Mauro'
'Fox, Thomas'
'Luber, Sandra'
'Patzke, Greta R.'

_publ_section_title
;
 Mechanistically Driven Control over Cubane Oxo Cluster Catalysts.
;
_journal_issue 22
_journal_name_full 'Journal of the American Chemical Society'
_journal_page_first 8846
_journal_page_last 8857
_journal_paper_doi 10.1021/jacs.9b01356
_journal_volume 141
_journal_year 2019
_chemical_formula_moiety 'C52 H48 Co4 N8 O16, 19.3(O), 2(H2 O)'
_chemical_formula_sum 'C52 H94.6 Co4 N8 O37.3'
_chemical_formula_weight 1664.47
_space_group_crystal_system triclinic
_space_group_IT_number 2
_space_group_name_Hall '-P 1'
_space_group_name_H-M_alt 'P -1'
_symmetry_space_group_name_Hall '-P 1'
_symmetry_space_group_name_H-M 'P -1'
_atom_sites_solution_hydrogens mixed
_audit_creation_date 2019-01-15
_audit_creation_method
;
Olex2 1.2
(compiled 2018.05.29 svn.r3508 for OlexSys, GUI svn.r5506)
;
_cell_angle_alpha 94.984(2)
_cell_angle_beta 112.238(2)
_cell_angle_gamma 90.794(2)
_cell_formula_units_Z 2
_cell_length_a 14.6328(4)
_cell_length_b 14.6409(3)
_cell_length_c 18.1680(3)
_cell_measurement_reflns_used 29410
_cell_measurement_temperature 183.05(10)
_cell_measurement_theta_max 30.5390
_cell_measurement_theta_min 2.6810
_cell_volume 3584.52(15)
_computing_cell_refinement 'CrysAlisPro 1.171.39.9b (Rigaku OD, 2015)'
_computing_data_collection 'CrysAlisPro 1.171.39.9b (Rigaku OD, 2015)'
_computing_data_reduction 'CrysAlisPro 1.171.39.9b (Rigaku OD, 2015)'
_computing_molecular_graphics 'Olex2 (Dolomanov et al., 2009)'
_computing_publication_material 'Olex2 (Dolomanov et al., 2009)'
_computing_structure_refinement 'ShelXL (Sheldrick, 2015)'
_computing_structure_solution 'SHELXT 2018/2 (Sheldrick, 2018)'
_diffrn_ambient_environment N~2~
_diffrn_ambient_temperature 183.05(10)
_diffrn_detector 'CCD plate'
_diffrn_detector_area_resol_mean 10.4498
_diffrn_detector_type Ruby
_diffrn_measured_fraction_theta_full 0.999
_diffrn_measured_fraction_theta_max 0.998
_diffrn_measurement_details
;
List of Runs (angles in degrees, time in seconds):

  # Type    Start    End  Width  t~exp~   \w     \q     \k     \f   Frames
--------------------------------------------------------------------------
  1  \w    -10.00  95.00   1.00   60.00    --   20.43  60.00 -77.35  105
  2  \w    -10.00  95.00   1.00   60.00    --   20.43  60.00 155.30  105
  3  \w     -9.00  94.00   1.00   60.00    --   20.43  58.00  96.43  103
  4  \w    -10.00  95.00   1.00   60.00    --   20.43  60.00 -27.03  105
  5  \w    -10.00  95.00   1.00   60.00    --   20.43  60.00  44.21  105
  6  \w    -10.00  95.00   1.00   60.00    --   20.43  60.00   6.56  105
  7  \w    -57.00  50.00   1.00   60.00    --   20.43 -31.00 -16.00  107
  8  \w    -10.00  95.00   1.00   60.00    --   20.43  60.00-154.80  105
  9  \w    -54.00  18.00   1.00   60.00    --   20.43 -57.00 -90.00   72
 10  \w    -54.00  50.00   1.00   60.00    --   20.43 -58.00 176.51  104
;
_diffrn_measurement_device 'four-circle diffractometer'
_diffrn_measurement_device_type 'Xcalibur, Ruby'
_diffrn_measurement_method '\w scans'
_diffrn_orient_matrix_type 'CrysAlisPro convention (1999,Acta A55,543-557)'
_diffrn_orient_matrix_UB_11 0.0069872000
_diffrn_orient_matrix_UB_12 -0.0465799000
_diffrn_orient_matrix_UB_13 0.0077536000
_diffrn_orient_matrix_UB_21 -0.0382251000
_diffrn_orient_matrix_UB_22 0.0011272000
_diffrn_orient_matrix_UB_23 0.0150486000
_diffrn_orient_matrix_UB_31 -0.0352073000
_diffrn_orient_matrix_UB_32 -0.0141440000
_diffrn_orient_matrix_UB_33 -0.0388620000
_diffrn_radiation_monochromator graphite
_diffrn_radiation_probe x-ray
_diffrn_radiation_type MoK\a
_diffrn_radiation_wavelength 0.71073
_diffrn_reflns_av_R_equivalents 0.0545
_diffrn_reflns_av_unetI/netI 0.0415
_diffrn_reflns_Laue_measured_fraction_full 0.999
_diffrn_reflns_Laue_measured_fraction_max 0.998
_diffrn_reflns_limit_h_max 20
_diffrn_reflns_limit_h_min -20
_diffrn_reflns_limit_k_max 20
_diffrn_reflns_limit_k_min -20
_diffrn_reflns_limit_l_max 25
_diffrn_reflns_limit_l_min -25
_diffrn_reflns_number 109182
_diffrn_reflns_point_group_measured_fraction_full 0.999
_diffrn_reflns_point_group_measured_fraction_max 0.998
_diffrn_reflns_theta_full 25.242
_diffrn_reflns_theta_max 30.508
_diffrn_reflns_theta_min 2.268
_diffrn_source 'fine-focus sealed X-ray tube'
_diffrn_source_type 'Enhance (Mo) X-ray Source'
_exptl_absorpt_coefficient_mu 1.008
_exptl_absorpt_correction_T_max 0.934
_exptl_absorpt_correction_T_min 0.893
_exptl_absorpt_correction_type gaussian
_exptl_absorpt_process_details
;
CrysAlisPro 1.171.39.9b (Rigaku Oxford Diffraction, 2015)
Numerical absorption correction based on gaussian integration over
            a multifaceted crystal model
Empirical absorption correction using spherical harmonics,
 implemented in SCALE3 ABSPACK scaling algorithm.
;
_exptl_crystal_colour 'clear pinkish violet'
_exptl_crystal_colour_lustre clear
_exptl_crystal_colour_modifier pinkish
_exptl_crystal_colour_primary violet
_exptl_crystal_density_diffrn 1.542
_exptl_crystal_description block
_exptl_crystal_F_000 1738
_exptl_crystal_size_max 0.381
_exptl_crystal_size_mid 0.217
_exptl_crystal_size_min 0.197
_refine_diff_density_max 1.833
_refine_diff_density_min -1.027
_refine_diff_density_rms 0.106
_refine_ls_extinction_method none
_refine_ls_goodness_of_fit_ref 1.046
_refine_ls_hydrogen_treatment mixed
_refine_ls_matrix_type full
_refine_ls_number_parameters 986
_refine_ls_number_reflns 21812
_refine_ls_number_restraints 1
_refine_ls_restrained_S_all 1.046
_refine_ls_R_factor_all 0.0716
_refine_ls_R_factor_gt 0.0529
_refine_ls_shift/su_max 0.001
_refine_ls_shift/su_mean 0.000
_refine_ls_structure_factor_coef Fsqd
_refine_ls_weighting_details 'w=1/[\s^2^(Fo^2^)+(0.0608P)^2^+7.4239P] where P=(Fo^2^+2Fc^2^)/3'
_refine_ls_weighting_scheme calc
_refine_ls_wR_factor_gt 0.1330
_refine_ls_wR_factor_ref 0.1447
_reflns_Friedel_coverage 0.000
_reflns_number_gt 17157
_reflns_number_total 21812
_reflns_threshold_expression 'I > 2\s(I)'
_cod_data_source_file ja9b01356_si_002.cif
_cod_data_source_block 1891281(1-4OAcfinal)
_cod_original_cell_volume 3584.52(14)
_cod_original_formula_sum 'C52 H94.60 Co4 N8 O37.30'
_cod_database_code 4127510
_shelx_shelxl_version_number 2018/3
_chemical_oxdiff_formula 'C52 Co4 N8 Na O37 H88'
_shelx_space_group_comment
;
The symmetry employed for this shelxl refinement is uniquely defined
by the following loop, which should always be used as a source of
symmetry information in preference to the above space-group names.
They are only intended as comments.
;
_reflns_odcompleteness_completeness 99.78
_reflns_odcompleteness_iscentric 1
_reflns_odcompleteness_theta 30.44
_olex2_refinement_description
;
1. Fixed Uiso
 At 1.2 times of:
  All C(H) groups
 At 1.5 times of:
  All C(H,H,H) groups
2. Others
 Fixed Sof: O17A(0.75) O17B(0.75) O17C(0.75) O17D(0.75) O17E(0.25) O17F(0.25)
 O17G(0.25) O33A(0.55) O33B(0.55) O33C(0.55) O33D(0.45) O33E(0.45)
3.a Free rotating group:
 O23(H23A,H23B), O25(H25A,H25B)
3.b Aromatic/amide H refined with riding coordinates:
 C1(H1), C2(H2), C3(H3), C4(H4), C8(H8A), C9(H9), C10(H10), C11(H11), C12(H12),
  C13(H13), C14(H14), C15(H15), C19(H19), C20(H20), C21(H21), C22(H22),
 C23(H23), C24(H24), C25(H25), C26(H26), C30(H30), C31(H31), C32(H32), C33(H33),
  C34(H34), C35(H35), C36(H36), C37(H37), C41(H41), C42(H42), C43(H43), C44(H44)
3.c Idealised Me refined as rotating group:
 C46(H46A,H46B,H46C), C48(H48A,H48B,H48C), C50(H50A,H50B,H50C), C52(H52A,H52B,
 H52C)
3.d Idealised tetrahedral OH refined as rotating group:
 O5(H5), O6(H6), O7(H7), O8(H8)
;
_olex2_submission_special_instructions 'No special instructions were received'
_oxdiff_exptl_absorpt_empirical_details
;
Empirical correction (ABSPACK) includes:
- Absorption correction using spherical harmonics
- Frame scaling
;
_oxdiff_exptl_absorpt_empirical_full_max 1.093
_oxdiff_exptl_absorpt_empirical_full_min 0.938

loop_
_space_group_symop_operation_xyz
'x, y, z'
'-x, -y, -z'

loop_
_atom_site_label
_atom_site_type_symbol
_atom_site_fract_x
_atom_site_fract_y
_atom_site_fract_z
_atom_site_U_iso_or_equiv
_atom_site_adp_type
_atom_site_occupancy
_atom_site_site_symmetry_order
_atom_site_calc_flag
_atom_site_refinement_flags_posn
_atom_site_refinement_flags_occupancy
_atom_site_disorder_assembly
_atom_site_disorder_group
Co1 Co 0.38137(2) 0.11097(2) 0.32135(2) 0.01380(7) Uani 1 1 d . . . .
Co2 Co 0.30205(2) 0.30955(2) 0.26768(2) 0.01481(7) Uani 1 1 d . . . .
Co3 Co 0.20437(2) 0.12721(2) 0.14664(2) 0.01396(7) Uani 1 1 d . . . .
Co4 Co 0.42993(2) 0.19496(2) 0.18035(2) 0.01480(7) Uani 1 1 d . . . .
O1 O 0.24719(13) 0.16628(12) 0.27006(10) 0.0143(3) Uani 1 1 d . . . .
O2 O 0.43193(13) 0.24546(12) 0.29347(10) 0.0149(3) Uani 1 1 d . . . .
O3 O 0.36196(13) 0.08343(11) 0.20083(10) 0.0150(3) Uani 1 1 d . . . .
O4 O 0.27612(13) 0.24857(12) 0.15219(10) 0.0150(3) Uani 1 1 d . . . .
O5 O 0.12226(14) 0.08787(13) 0.29131(12) 0.0203(4) Uani 1 1 d . . . .
H5 H 0.155990 0.041527 0.293253 0.026(9) Uiso 1 1 calc GR . . .
O6 O 0.56881(14) 0.34807(13) 0.33648(12) 0.0210(4) Uani 1 1 d . . . .
H6 H 0.531849 0.388414 0.312590 0.023(9) Uiso 1 1 calc GR . . .
O7 O 0.45355(14) -0.04578(14) 0.21062(13) 0.0238(4) Uani 1 1 d . . . .
H7 H 0.504278 -0.010852 0.223166 0.029(10) Uiso 1 1 calc GR . . .
O8 O 0.17295(14) 0.35420(13) 0.07704(12) 0.0222(4) Uani 1 1 d . . . .
H8 H 0.123990 0.325407 0.078974 0.027(9) Uiso 1 1 calc GR . . .
O9 O 0.37500(15) -0.02221(13) 0.34567(12) 0.0236(4) Uani 1 1 d . . . .
O10 O 0.21799(16) -0.06098(14) 0.32006(15) 0.0319(5) Uani 1 1 d . . . .
O11 O 0.31153(16) 0.44193(14) 0.24368(13) 0.0276(4) Uani 1 1 d . . . .
O12 O 0.46772(16) 0.48705(14) 0.27127(13) 0.0270(4) Uani 1 1 d . . . .
O13 O 0.05650(14) 0.13726(14) 0.11656(12) 0.0238(4) Uani 1 1 d . . . .
O14 O 0.01177(16) 0.27344(15) 0.07341(16) 0.0336(5) Uani 1 1 d . . . .
O15 O 0.57897(15) 0.18620(15) 0.21497(13) 0.0278(4) Uani 1 1 d . . . .
O16 O 0.62099(16) 0.04452(16) 0.24376(15) 0.0335(5) Uani 1 1 d . . . .
O17A O 0.0655(3) -0.1747(4) 0.3002(4) 0.096(2) Uani 0.75 1 d . P A 1
O17B O -0.0120(4) 0.0222(4) 0.3513(3) 0.093(2) Uani 0.75 1 d . P B 1
O17C O -0.07405(18) -0.14770(18) 0.35990(17) 0.0226(5) Uani 0.75 1 d . P C 1
O17D O 0.8832(7) 0.3619(4) 0.7318(5) 0.120(3) Uani 0.75 1 d . P D 1
O17E O 0.0005(7) -0.0987(7) 0.3436(5) 0.034(2) Uani 0.25 1 d . P E 2
O17F O 0.7589(18) 0.4088(18) 0.6444(14) 0.133(8) Uani 0.25 1 d . P F 2
O17G O 0.9441(8) 0.3424(7) 0.7263(7) 0.037(2) Uani 0.25 1 d . P G 2
O18 O -0.2700(2) -0.1081(2) 0.2845(2) 0.0600(9) Uani 1 1 d . . . .
O19 O -0.0176(2) 0.1487(3) 0.4740(2) 0.0650(9) Uani 1 1 d . . . .
O20 O -0.0809(2) 0.3268(2) 0.44594(17) 0.0469(6) Uani 1 1 d . . . .
O21 O 0.8880(3) 0.4095(2) 0.5797(2) 0.0768(11) Uani 1 1 d . . . .
O22 O 0.8919(2) 0.5850(2) 0.53848(18) 0.0522(7) Uani 1 1 d . . . .
O23 O 0.7850(2) 0.57053(19) 0.37465(18) 0.0438(6) Uani 1 1 d . . . .
H23A H 0.807292 0.586665 0.424602 0.30(7) Uiso 1 1 d G . . .
H23B H 0.726944 0.589949 0.357219 0.10(2) Uiso 1 1 d G . . .
O24 O 0.75173(19) 0.38487(17) 0.32226(16) 0.0404(6) Uani 1 1 d . . . .
O25 O 0.60271(19) 0.61993(18) 0.27955(18) 0.0430(6) Uani 1 1 d . . . .
H25A H 0.555973 0.582816 0.276701 0.049(13) Uiso 1 1 d G . . .
H25B H 0.580682 0.672927 0.270535 0.082(19) Uiso 1 1 d G . . .
O26 O 0.5486(2) 0.79281(18) 0.23034(18) 0.0518(7) Uani 1 1 d . . . .
O27 O 0.9106(3) 0.6618(3) 0.3248(3) 0.0961(16) Uani 1 1 d . . . .
O28 O 0.8379(4) 0.5750(4) 0.1783(3) 0.1064(16) Uani 1 1 d . . . .
O29 O 0.6717(6) 0.6187(4) 0.1539(4) 0.152(3) Uani 1 1 d . . . .
O30 O 0.7524(2) 0.4065(3) 0.1692(2) 0.0733(10) Uani 1 1 d . . . .
O31 O 0.5083(4) 0.7251(4) 0.0765(2) 0.1115(19) Uani 1 1 d . . . .
O32 O 0.3101(3) 0.6803(3) -0.0167(3) 0.0923(14) Uani 1 1 d . . . .
O33A O 0.9214(3) 0.5613(3) 0.0666(3) 0.0347(9) Uani 0.55 1 d . P H 1
O33B O 1.1184(3) 0.5430(3) 0.1089(4) 0.0553(15) Uani 0.55 1 d . P I 1
O33C O 1.1163(8) 0.5907(7) -0.0326(9) 0.136(6) Uani 0.55 1 d . P J 1
O33D O 1.0226(13) 0.5785(7) 0.1181(8) 0.134(6) Uani 0.45 1 d . P K 2
O33E O 1.1320(8) 0.6177(6) 0.0087(5) 0.052(3) Uani 0.45 1 d . P L 2
N1 N 0.34214(17) 0.15331(14) 0.42168(13) 0.0175(4) Uani 1 1 d . . . .
N2 N 0.16260(16) 0.32310(15) 0.27455(14) 0.0188(4) Uani 1 1 d . . . .
N3 N 0.53497(16) 0.12611(14) 0.38785(13) 0.0173(4) Uani 1 1 d . . . .
N4 N 0.38117(18) 0.35151(15) 0.39286(14) 0.0206(4) Uani 1 1 d . . . .
N5 N 0.19533(16) -0.01680(15) 0.13519(13) 0.0176(4) Uani 1 1 d . . . .
N6 N 0.40390(17) 0.09956(16) 0.07576(13) 0.0199(4) Uani 1 1 d . . . .
N7 N 0.18421(16) 0.13875(15) 0.02336(13) 0.0181(4) Uani 1 1 d . . . .
N8 N 0.42513(16) 0.31213(15) 0.12050(13) 0.0184(4) Uani 1 1 d . . . .
C1 C 0.4002(2) 0.15562(19) 0.49948(16) 0.0231(5) Uani 1 1 d . . . .
H1 H 0.466997 0.139725 0.513638 0.028 Uiso 1 1 calc R . . .
C2 C 0.3670(2) 0.1801(2) 0.55975(17) 0.0283(6) Uani 1 1 d . . . .
H2 H 0.410277 0.182175 0.614255 0.034 Uiso 1 1 calc R . . .
C3 C 0.2690(3) 0.2015(2) 0.53902(18) 0.0296(6) Uani 1 1 d . . . .
H3 H 0.243770 0.217756 0.579197 0.035 Uiso 1 1 calc R . . .
C4 C 0.2086(2) 0.1989(2) 0.45915(17) 0.0245(5) Uani 1 1 d . . . .
H4 H 0.141140 0.213117 0.443583 0.029 Uiso 1 1 calc R . . .
C5 C 0.24806(19) 0.17521(16) 0.40181(15) 0.0171(5) Uani 1 1 d . . . .
C6 C 0.18481(18) 0.16820(16) 0.31160(15) 0.0157(4) Uani 1 1 d . . . .
C7 C 0.11985(19) 0.24988(17) 0.29073(15) 0.0166(4) Uani 1 1 d . . . .
C8 C 0.0247(2) 0.25017(19) 0.28940(17) 0.0226(5) Uani 1 1 d . . . .
H8A H -0.004057 0.197579 0.301131 0.027 Uiso 1 1 calc R . . .
C9 C -0.0280(2) 0.3287(2) 0.27062(19) 0.0281(6) Uani 1 1 d . . . .
H9 H -0.093624 0.330453 0.268932 0.034 Uiso 1 1 calc R . . .
C10 C 0.0161(2) 0.4041(2) 0.2545(2) 0.0294(6) Uani 1 1 d . . . .
H10 H -0.018458 0.458698 0.241912 0.035 Uiso 1 1 calc R . . .
C11 C 0.1112(2) 0.39882(19) 0.25680(19) 0.0258(6) Uani 1 1 d . . . .
H11 H 0.141421 0.450716 0.245437 0.031 Uiso 1 1 calc R . . .
C12 C 0.5896(2) 0.05545(19) 0.41894(17) 0.0237(5) Uani 1 1 d . . . .
H12 H 0.557039 -0.002845 0.413267 0.028 Uiso 1 1 calc R . . .
C13 C 0.6904(2) 0.0640(2) 0.45851(19) 0.0291(6) Uani 1 1 d . . . .
H13 H 0.726762 0.012770 0.479847 0.035 Uiso 1 1 calc R . . .
C14 C 0.7380(2) 0.1488(2) 0.46669(19) 0.0292(6) Uani 1 1 d . . . .
H14 H 0.807666 0.156817 0.493978 0.035 Uiso 1 1 calc R . . .
C15 C 0.6825(2) 0.2221(2) 0.43447(17) 0.0238(5) Uani 1 1 d . . . .
H15 H 0.713636 0.280902 0.439344 0.029 Uiso 1 1 calc R . . .
C16 C 0.58126(19) 0.20825(17) 0.39515(15) 0.0170(5) Uani 1 1 d . . . .
C17 C 0.51311(19) 0.28388(17) 0.35832(14) 0.0160(4) Uani 1 1 d . . . .
C18 C 0.4764(2) 0.33339(17) 0.41996(15) 0.0188(5) Uani 1 1 d . . . .
C19 C 0.5397(2) 0.3591(2) 0.49842(17) 0.0273(6) Uani 1 1 d . . . .
H19 H 0.607834 0.346682 0.516182 0.033 Uiso 1 1 calc R . . .
C20 C 0.5017(3) 0.4029(2) 0.54993(19) 0.0361(7) Uani 1 1 d . . . .
H20 H 0.543364 0.420367 0.604071 0.043 Uiso 1 1 calc R . . .
C21 C 0.4035(3) 0.4210(2) 0.52257(19) 0.0339(7) Uani 1 1 d . . . .
H21 H 0.376192 0.451208 0.557361 0.041 Uiso 1 1 calc R . . .
C22 C 0.3451(2) 0.3949(2) 0.44375(19) 0.0279(6) Uani 1 1 d . . . .
H22 H 0.277072 0.407811 0.424661 0.033 Uiso 1 1 calc R . . .
C23 C 0.1110(2) -0.06492(19) 0.12122(17) 0.0225(5) Uani 1 1 d . . . .
H23 H 0.052389 -0.032613 0.111598 0.027 Uiso 1 1 calc R . . .
C24 C 0.1051(2) -0.1596(2) 0.12012(19) 0.0271(6) Uani 1 1 d . . . .
H24 H 0.043885 -0.191815 0.109234 0.033 Uiso 1 1 calc R . . .
C25 C 0.1909(2) -0.20571(19) 0.13532(19) 0.0280(6) Uani 1 1 d . . . .
H25 H 0.189750 -0.270571 0.135612 0.034 Uiso 1 1 calc R . . .
C26 C 0.2789(2) -0.15681(18) 0.15016(18) 0.0249(6) Uani 1 1 d . . . .
H26 H 0.338494 -0.187662 0.160392 0.030 Uiso 1 1 calc R . . .
C27 C 0.27851(19) -0.06230(17) 0.14984(15) 0.0178(5) Uani 1 1 d . . . .
C28 C 0.37015(18) -0.00107(16) 0.16363(15) 0.0160(4) Uani 1 1 d . . . .
C29 C 0.37757(19) 0.01394(18) 0.08320(16) 0.0188(5) Uani 1 1 d . . . .
C30 C 0.3603(2) -0.0569(2) 0.02292(18) 0.0268(6) Uani 1 1 d . . . .
H30 H 0.344307 -0.117609 0.030439 0.032 Uiso 1 1 calc R . . .
C31 C 0.3666(2) -0.0379(3) -0.0482(2) 0.0342(7) Uani 1 1 d . . . .
H31 H 0.354312 -0.085118 -0.090582 0.041 Uiso 1 1 calc R . . .
C32 C 0.3910(2) 0.0506(3) -0.05680(18) 0.0324(7) Uani 1 1 d . . . .
H32 H 0.394045 0.065611 -0.105661 0.039 Uiso 1 1 calc R . . .
C33 C 0.4110(2) 0.1172(2) 0.00673(17) 0.0256(6) Uani 1 1 d . . . .
H33 H 0.430424 0.177606 0.001376 0.031 Uiso 1 1 calc R . . .
C34 C 0.1466(2) 0.0744(2) -0.03895(17) 0.0241(5) Uani 1 1 d . . . .
H34 H 0.127506 0.015588 -0.029722 0.029 Uiso 1 1 calc R . . .
C35 C 0.1345(2) 0.0900(2) -0.11571(18) 0.0304(6) Uani 1 1 d . . . .
H35 H 0.107729 0.042815 -0.158459 0.036 Uiso 1 1 calc R . . .
C36 C 0.1620(3) 0.1758(3) -0.12926(18) 0.0349(7) Uani 1 1 d . . . .
H36 H 0.154478 0.188551 -0.181573 0.042 Uiso 1 1 calc R . . .
C37 C 0.2006(2) 0.2425(2) -0.06568(17) 0.0292(6) Uani 1 1 d . . . .
H37 H 0.219983 0.301847 -0.073590 0.035 Uiso 1 1 calc R . . .
C38 C 0.21064(19) 0.22174(19) 0.01001(15) 0.0191(5) Uani 1 1 d . . . .
C39 C 0.24865(18) 0.29343(17) 0.08327(15) 0.0162(4) Uani 1 1 d . . . .
C40 C 0.33823(19) 0.34961(18) 0.08516(15) 0.0178(5) Uani 1 1 d . . . .
C41 C 0.3312(2) 0.43249(19) 0.05240(17) 0.0233(5) Uani 1 1 d . . . .
H41 H 0.268586 0.457287 0.026828 0.028 Uiso 1 1 calc R . . .
C42 C 0.4172(2) 0.4786(2) 0.05769(19) 0.0291(6) Uani 1 1 d . . . .
H42 H 0.414596 0.536035 0.036587 0.035 Uiso 1 1 calc R . . .
C43 C 0.5067(2) 0.4398(2) 0.09396(19) 0.0295(6) Uani 1 1 d . . . .
H43 H 0.566509 0.469946 0.097794 0.035 Uiso 1 1 calc R . . .
C44 C 0.5079(2) 0.3564(2) 0.12469(18) 0.0260(6) Uani 1 1 d . . . .
H44 H 0.569529 0.329604 0.149558 0.031 Uiso 1 1 calc R . . .
C45 C 0.3069(2) -0.07907(17) 0.33887(16) 0.0201(5) Uani 1 1 d . . . .
C46 C 0.3345(2) -0.17647(19) 0.3552(2) 0.0288(6) Uani 1 1 d . . . .
H46A H 0.389831 -0.191460 0.339204 0.043 Uiso 1 1 calc GR . . .
H46B H 0.277628 -0.218746 0.324722 0.043 Uiso 1 1 calc GR . . .
H46C H 0.354044 -0.182371 0.412444 0.043 Uiso 1 1 calc GR . . .
C47 C 0.3772(2) 0.49966(18) 0.24680(16) 0.0228(5) Uani 1 1 d . . . .
C48 C 0.3434(3) 0.5929(2) 0.2196(3) 0.0412(8) Uani 1 1 d . . . .
H48A H 0.312881 0.587970 0.161115 0.062 Uiso 1 1 calc GR . . .
H48B H 0.400474 0.636945 0.238245 0.062 Uiso 1 1 calc GR . . .
H48C H 0.295102 0.614027 0.241886 0.062 Uiso 1 1 calc GR . . .
C49 C -0.00514(19) 0.19775(18) 0.09369(16) 0.0203(5) Uani 1 1 d . . . .
C50 C -0.1086(2) 0.1760(2) 0.08898(19) 0.0269(6) Uani 1 1 d . . . .
H50A H -0.150045 0.150671 0.034502 0.040 Uiso 1 1 calc GR . . .
H50B H -0.136437 0.232209 0.102997 0.040 Uiso 1 1 calc GR . . .
H50C H -0.106362 0.130885 0.126393 0.040 Uiso 1 1 calc GR . . .
C51 C 0.6411(2) 0.1259(2) 0.23710(16) 0.0225(5) Uani 1 1 d . . . .
C52 C 0.7480(2) 0.1543(2) 0.2569(2) 0.0335(7) Uani 1 1 d . . . .
H52A H 0.752003 0.197170 0.219500 0.050 Uiso 1 1 calc GR . . .
H52B H 0.784577 0.099919 0.252311 0.050 Uiso 1 1 calc GR . . .
H52C H 0.776945 0.184292 0.311565 0.050 Uiso 1 1 calc GR . . .

loop_
_atom_site_aniso_label
_atom_site_aniso_U_11
_atom_site_aniso_U_22
_atom_site_aniso_U_33
_atom_site_aniso_U_23
_atom_site_aniso_U_13
_atom_site_aniso_U_12
Co1 0.01337(15) 0.01316(14) 0.01395(15) 0.00285(11) 0.00383(12) 0.00099(11)
Co2 0.01558(16) 0.01299(15) 0.01630(16) 0.00233(12) 0.00636(13) 0.00173(11)
Co3 0.01281(15) 0.01309(14) 0.01502(15) 0.00278(11) 0.00390(12) 0.00144(11)
Co4 0.01324(15) 0.01642(15) 0.01458(15) 0.00239(12) 0.00493(12) 0.00114(11)
O1 0.0145(8) 0.0150(8) 0.0141(8) 0.0027(6) 0.0060(6) 0.0020(6)
O2 0.0143(8) 0.0156(8) 0.0124(8) 0.0008(6) 0.0023(6) 0.0006(6)
O3 0.0158(8) 0.0133(7) 0.0149(8) 0.0001(6) 0.0049(6) 0.0026(6)
O4 0.0162(8) 0.0152(8) 0.0129(8) 0.0049(6) 0.0042(6) 0.0011(6)
O5 0.0192(9) 0.0157(8) 0.0270(10) 0.0025(7) 0.0100(8) -0.0008(7)
O6 0.0193(9) 0.0182(9) 0.0241(10) 0.0078(7) 0.0056(8) -0.0017(7)
O7 0.0152(9) 0.0218(9) 0.0315(11) 0.0067(8) 0.0046(8) 0.0050(7)
O8 0.0167(9) 0.0195(9) 0.0310(10) 0.0113(8) 0.0079(8) 0.0047(7)
O9 0.0244(10) 0.0167(9) 0.0290(10) 0.0050(7) 0.0089(8) -0.0007(7)
O10 0.0237(10) 0.0189(9) 0.0536(14) 0.0090(9) 0.0141(10) 0.0025(8)
O11 0.0316(11) 0.0189(9) 0.0338(11) 0.0059(8) 0.0134(9) 0.0004(8)
O12 0.0303(11) 0.0188(9) 0.0325(11) 0.0073(8) 0.0115(9) 0.0011(8)
O13 0.0163(9) 0.0268(10) 0.0276(10) 0.0063(8) 0.0066(8) 0.0059(7)
O14 0.0196(10) 0.0246(10) 0.0562(15) 0.0127(10) 0.0120(10) 0.0017(8)
O15 0.0165(9) 0.0317(11) 0.0325(11) 0.0006(9) 0.0068(8) 0.0047(8)
O16 0.0177(10) 0.0347(12) 0.0455(14) 0.0100(10) 0.0079(9) 0.0038(8)
O17A 0.029(2) 0.123(4) 0.126(5) 0.087(4) 0.005(2) -0.028(2)
O17B 0.087(4) 0.140(5) 0.067(3) -0.020(3) 0.057(3) -0.076(4)
O17C 0.0154(12) 0.0251(13) 0.0310(14) 0.0074(11) 0.0119(10) 0.0024(9)
O17D 0.183(8) 0.064(4) 0.146(7) 0.005(4) 0.102(6) -0.011(4)
O17E 0.027(4) 0.046(5) 0.029(5) 0.012(4) 0.010(4) -0.005(4)
O17F 0.125(19) 0.14(2) 0.113(18) -0.015(15) 0.024(15) -0.006(15)
O17G 0.050(6) 0.032(5) 0.050(6) 0.010(4) 0.040(5) 0.019(4)
O18 0.0362(15) 0.0445(16) 0.087(2) 0.0136(16) 0.0086(15) 0.0035(12)
O19 0.0562(19) 0.077(2) 0.075(2) 0.0299(19) 0.0342(18) 0.0243(17)
O20 0.0391(14) 0.0531(16) 0.0443(15) 0.0027(13) 0.0116(12) 0.0036(12)
O21 0.121(3) 0.051(2) 0.070(2) 0.0067(17) 0.050(2) 0.011(2)
O22 0.0538(18) 0.0518(17) 0.0455(16) 0.0025(13) 0.0130(14) 0.0077(14)
O23 0.0406(15) 0.0416(14) 0.0412(15) 0.0071(12) 0.0060(12) -0.0006(12)
O24 0.0348(13) 0.0359(13) 0.0512(15) 0.0104(11) 0.0161(12) -0.0002(10)
O25 0.0326(13) 0.0310(13) 0.0623(17) 0.0165(12) 0.0122(12) -0.0022(10)
O26 0.0576(18) 0.0308(13) 0.0562(17) 0.0063(12) 0.0086(14) 0.0096(12)
O27 0.102(3) 0.072(3) 0.141(4) -0.045(3) 0.090(3) -0.047(2)
O28 0.112(4) 0.113(4) 0.090(3) 0.029(3) 0.030(3) -0.009(3)
O29 0.289(8) 0.090(3) 0.136(5) -0.032(3) 0.161(6) -0.076(4)
O30 0.0400(17) 0.099(3) 0.068(2) 0.008(2) 0.0060(16) 0.0140(18)
O31 0.119(4) 0.144(4) 0.055(2) 0.019(3) 0.015(2) -0.068(3)
O32 0.068(3) 0.099(3) 0.096(3) -0.002(3) 0.017(2) 0.033(2)
O33A 0.026(2) 0.035(2) 0.040(2) 0.0135(18) 0.0073(18) 0.0076(17)
O33B 0.028(2) 0.026(2) 0.090(4) -0.003(2) 0.000(2) 0.0077(18)
O33C 0.098(9) 0.109(9) 0.271(17) 0.133(10) 0.123(11) 0.078(7)
O33D 0.268(19) 0.070(7) 0.120(10) 0.009(6) 0.137(12) 0.013(9)
O33E 0.047(4) 0.023(3) 0.056(4) -0.008(3) -0.013(4) 0.009(3)
N1 0.0217(11) 0.0155(9) 0.0161(10) 0.0029(8) 0.0077(8) 0.0010(8)
N2 0.0189(10) 0.0158(9) 0.0225(11) 0.0030(8) 0.0085(9) 0.0023(8)
N3 0.0165(10) 0.0158(9) 0.0172(10) 0.0042(8) 0.0033(8) 0.0003(8)
N4 0.0265(12) 0.0163(10) 0.0200(11) -0.0014(8) 0.0110(9) -0.0024(8)
N5 0.0164(10) 0.0174(10) 0.0171(10) 0.0007(8) 0.0046(8) 0.0007(8)
N6 0.0185(10) 0.0256(11) 0.0167(10) 0.0010(8) 0.0080(8) 0.0032(8)
N7 0.0142(10) 0.0215(10) 0.0158(10) 0.0021(8) 0.0024(8) 0.0019(8)
N8 0.0162(10) 0.0218(10) 0.0172(10) 0.0036(8) 0.0060(8) 0.0000(8)
C1 0.0258(14) 0.0239(13) 0.0184(12) 0.0050(10) 0.0064(10) 0.0005(10)
C2 0.0394(17) 0.0283(14) 0.0160(12) 0.0032(10) 0.0091(12) 0.0012(12)
C3 0.0436(18) 0.0292(14) 0.0220(14) 0.0030(11) 0.0192(13) 0.0055(13)
C4 0.0273(14) 0.0269(13) 0.0230(13) 0.0039(11) 0.0133(11) 0.0036(11)
C5 0.0217(12) 0.0138(10) 0.0169(11) 0.0038(8) 0.0081(9) 0.0000(9)
C6 0.0155(11) 0.0143(10) 0.0189(11) 0.0024(8) 0.0081(9) 0.0008(8)
C7 0.0176(11) 0.0160(11) 0.0174(11) 0.0027(9) 0.0078(9) 0.0031(9)
C8 0.0193(12) 0.0223(12) 0.0276(14) 0.0042(10) 0.0101(11) 0.0019(10)
C9 0.0207(13) 0.0325(15) 0.0325(15) 0.0054(12) 0.0111(12) 0.0081(11)
C10 0.0282(15) 0.0238(13) 0.0376(17) 0.0071(12) 0.0130(13) 0.0118(11)
C11 0.0272(14) 0.0188(12) 0.0344(15) 0.0071(11) 0.0141(12) 0.0060(10)
C12 0.0203(13) 0.0188(12) 0.0283(14) 0.0074(10) 0.0039(11) 0.0027(10)
C13 0.0221(14) 0.0268(14) 0.0349(16) 0.0129(12) 0.0045(12) 0.0088(11)
C14 0.0158(13) 0.0357(16) 0.0307(15) 0.0100(12) 0.0012(11) 0.0034(11)
C15 0.0176(12) 0.0263(13) 0.0225(13) 0.0067(10) 0.0012(10) -0.0025(10)
C16 0.0184(12) 0.0181(11) 0.0137(11) 0.0032(9) 0.0050(9) 0.0001(9)
C17 0.0173(11) 0.0151(10) 0.0136(10) 0.0024(8) 0.0034(9) -0.0021(8)
C18 0.0251(13) 0.0132(10) 0.0167(11) 0.0010(9) 0.0065(10) -0.0022(9)
C19 0.0343(16) 0.0239(13) 0.0170(12) -0.0020(10) 0.0032(11) -0.0016(11)
C20 0.053(2) 0.0321(16) 0.0180(13) -0.0050(12) 0.0092(14) -0.0030(14)
C21 0.054(2) 0.0266(15) 0.0271(15) -0.0046(12) 0.0238(15) -0.0023(14)
C22 0.0357(16) 0.0228(13) 0.0292(15) -0.0030(11) 0.0183(13) -0.0022(11)
C23 0.0168(12) 0.0202(12) 0.0281(14) 0.0019(10) 0.0059(10) -0.0012(9)
C24 0.0232(14) 0.0204(13) 0.0337(15) 0.0010(11) 0.0069(12) -0.0060(10)
C25 0.0301(15) 0.0128(11) 0.0373(16) 0.0009(11) 0.0091(13) -0.0011(10)
C26 0.0244(14) 0.0161(12) 0.0301(14) -0.0015(10) 0.0063(11) 0.0039(10)
C27 0.0160(11) 0.0162(11) 0.0174(11) -0.0008(9) 0.0026(9) 0.0005(9)
C28 0.0143(11) 0.0145(10) 0.0181(11) -0.0005(8) 0.0053(9) 0.0021(8)
C29 0.0140(11) 0.0219(12) 0.0205(12) -0.0014(9) 0.0072(9) 0.0042(9)
C30 0.0230(14) 0.0284(14) 0.0272(14) -0.0087(11) 0.0100(11) 0.0011(11)
C31 0.0289(16) 0.0457(19) 0.0268(15) -0.0117(13) 0.0124(13) 0.0005(13)
C32 0.0295(16) 0.0502(19) 0.0206(13) -0.0002(13) 0.0136(12) 0.0054(14)
C33 0.0225(13) 0.0350(15) 0.0223(13) 0.0049(11) 0.0114(11) 0.0044(11)
C34 0.0201(13) 0.0256(13) 0.0223(13) -0.0001(10) 0.0039(10) 0.0003(10)
C35 0.0275(15) 0.0391(17) 0.0183(13) -0.0044(12) 0.0034(11) -0.0010(12)
C36 0.0373(18) 0.0483(19) 0.0156(13) 0.0032(12) 0.0065(12) -0.0047(15)
C37 0.0292(15) 0.0366(16) 0.0183(13) 0.0082(11) 0.0043(11) -0.0073(12)
C38 0.0138(11) 0.0249(12) 0.0167(11) 0.0056(9) 0.0028(9) -0.0002(9)
C39 0.0139(11) 0.0185(11) 0.0154(11) 0.0069(9) 0.0034(9) 0.0020(8)
C40 0.0179(12) 0.0205(11) 0.0151(11) 0.0036(9) 0.0059(9) -0.0010(9)
C41 0.0251(13) 0.0225(12) 0.0218(13) 0.0078(10) 0.0071(11) -0.0011(10)
C42 0.0328(16) 0.0281(14) 0.0292(15) 0.0107(12) 0.0135(13) -0.0048(12)
C43 0.0255(14) 0.0356(16) 0.0288(15) 0.0068(12) 0.0115(12) -0.0099(12)
C44 0.0172(12) 0.0351(15) 0.0246(13) 0.0062(11) 0.0062(10) -0.0031(11)
C45 0.0253(13) 0.0156(11) 0.0182(12) 0.0027(9) 0.0068(10) 0.0010(9)
C46 0.0298(15) 0.0157(12) 0.0370(16) 0.0072(11) 0.0072(13) 0.0031(10)
C47 0.0356(15) 0.0149(11) 0.0203(12) 0.0023(9) 0.0133(11) 0.0027(10)
C48 0.049(2) 0.0215(14) 0.061(2) 0.0184(15) 0.0259(18) 0.0121(14)
C49 0.0140(11) 0.0227(12) 0.0198(12) 0.0007(10) 0.0017(9) 0.0003(9)
C50 0.0151(12) 0.0281(14) 0.0364(16) 0.0041(12) 0.0086(11) 0.0011(10)
C51 0.0160(12) 0.0318(14) 0.0182(12) -0.0022(10) 0.0057(10) 0.0023(10)
C52 0.0150(13) 0.0374(17) 0.0439(19) -0.0041(14) 0.0082(12) 0.0004(11)

loop_
_atom_type_symbol
_atom_type_description
_atom_type_scat_dispersion_real
_atom_type_scat_dispersion_imag
_atom_type_scat_source
C C 0.0033 0.0016 'International Tables Vol C Tables 4.2.6.8 and 6.1.1.4'
H H 0.0000 0.0000 'International Tables Vol C Tables 4.2.6.8 and 6.1.1.4'
Co Co 0.3494 0.9721 'International Tables Vol C Tables 4.2.6.8 and 6.1.1.4'
N N 0.0061 0.0033 'International Tables Vol C Tables 4.2.6.8 and 6.1.1.4'
O O 0.0106 0.0060 'International Tables Vol C Tables 4.2.6.8 and 6.1.1.4'

loop_
_exptl_crystal_face_index_h
_exptl_crystal_face_index_k
_exptl_crystal_face_index_l
_exptl_crystal_face_perp_dist
19 -4 0 0.1564
18 4 -20 0.0789
5 -20 5 0.1052
1 -20 -3 0.1126
-13 -16 7 0.1335
-1 20 4 0.0939
1 -12 20 0.1116
-6 -19 3 0.1205
-4 -9 24 0.1221
-20 -6 11 0.1260
-11 -1 25 0.1279
7 0 -25 0.1419
19 -6 -15 0.0705
4 20 -10 0.1034
-20 3 13 0.1148
11 -12 11 0.1116
-14 5 22 0.1239
-7 15 -12 0.0801

loop_
_geom_angle_atom_site_label_1
_geom_angle_atom_site_label_2
_geom_angle_atom_site_label_3
_geom_angle
O1 Co1 O2 80.78(7)
O1 Co1 O3 81.17(7)
O1 Co1 O9 114.83(8)
O1 Co1 N1 76.49(8)
O1 Co1 N3 150.73(8)
O3 Co1 O2 77.42(6)
O3 Co1 N1 157.39(8)
O3 Co1 N3 106.84(8)
O9 Co1 O2 162.88(7)
O9 Co1 O3 97.34(8)
O9 Co1 N1 88.95(8)
O9 Co1 N3 92.45(8)
N1 Co1 O2 102.14(7)
N3 Co1 O2 73.90(7)
N3 Co1 N1 94.50(9)
O2 Co2 O1 81.12(7)
O2 Co2 O4 82.03(7)
O2 Co2 N2 151.33(8)
O2 Co2 N4 76.74(8)
O4 Co2 O1 77.06(6)
O4 Co2 N2 106.40(8)
O4 Co2 N4 158.61(8)
O11 Co2 O1 163.73(8)
O11 Co2 O2 113.14(8)
O11 Co2 O4 96.57(8)
O11 Co2 N2 93.41(9)
O11 Co2 N4 89.48(9)
N2 Co2 O1 74.47(7)
N2 Co2 N4 93.64(9)
N4 Co2 O1 101.88(7)
O1 Co3 O3 75.97(6)
O1 Co3 N7 158.31(8)
O4 Co3 O1 81.79(7)
O4 Co3 O3 81.12(7)
O4 Co3 O13 113.34(8)
O4 Co3 N5 151.43(8)
O4 Co3 N7 76.64(8)
O13 Co3 O1 96.92(8)
O13 Co3 O3 163.17(7)
O13 Co3 N5 93.61(8)
O13 Co3 N7 89.56(8)
N5 Co3 O1 105.10(8)
N5 Co3 O3 74.03(7)
N5 Co3 N7 95.07(8)
N7 Co3 O3 102.66(7)
O2 Co4 O4 76.37(6)
O2 Co4 N6 158.61(8)
O3 Co4 O2 82.29(7)
O3 Co4 O4 80.65(7)
O3 Co4 O15 113.54(8)
O3 Co4 N6 76.35(8)
O3 Co4 N8 150.80(8)
O15 Co4 O2 96.42(8)
O15 Co4 O4 163.42(8)
O15 Co4 N6 91.18(9)
O15 Co4 N8 94.03(9)
N6 Co4 O4 100.89(7)
N8 Co4 O2 104.89(8)
N8 Co4 O4 73.89(7)
N8 Co4 N6 94.44(9)
Co1 O1 Co2 97.96(7)
Co1 O1 Co3 104.41(7)
Co3 O1 Co2 96.10(7)
C6 O1 Co1 117.58(14)
C6 O1 Co2 109.95(14)
C6 O1 Co3 125.44(15)
Co2 O2 Co1 97.60(7)
Co2 O2 Co4 103.96(7)
Co4 O2 Co1 95.55(7)
C17 O2 Co1 110.03(14)
C17 O2 Co2 117.29(15)
C17 O2 Co4 126.62(15)
Co1 O3 Co3 97.40(7)
Co4 O3 Co1 103.10(7)
Co4 O3 Co3 97.87(7)
C28 O3 Co1 125.92(15)
C28 O3 Co3 109.69(14)
C28 O3 Co4 117.65(15)
Co2 O4 Co4 96.66(7)
Co3 O4 Co2 103.51(7)
Co3 O4 Co4 97.65(7)
C39 O4 Co2 126.04(15)
C39 O4 Co3 117.95(15)
C39 O4 Co4 109.49(14)
C45 O9 Co1 134.88(18)
C47 O11 Co2 138.0(2)
C49 O13 Co3 136.80(19)
C51 O15 Co4 137.4(2)
C1 N1 Co1 127.04(19)
C5 N1 Co1 114.32(17)
C5 N1 C1 118.6(2)
C7 N2 Co2 118.23(17)
C11 N2 Co2 122.80(19)
C11 N2 C7 118.7(2)
C12 N3 Co1 122.66(18)
C16 N3 Co1 118.66(17)
C16 N3 C12 118.5(2)
C18 N4 Co2 114.20(17)
C18 N4 C22 118.6(2)
C22 N4 Co2 127.1(2)
C23 N5 Co3 122.17(18)
C23 N5 C27 118.5(2)
C27 N5 Co3 119.05(17)
C29 N6 Co4 113.99(17)
C29 N6 C33 118.5(2)
C33 N6 Co4 127.5(2)
C34 N7 Co3 127.66(19)
C38 N7 Co3 113.97(17)
C38 N7 C34 118.3(2)
C40 N8 Co4 119.12(17)
C40 N8 C44 119.0(2)
C44 N8 Co4 121.46(19)
N1 C1 C2 122.8(3)
C1 C2 C3 118.5(3)
C4 C3 C2 119.1(3)
C3 C4 C5 119.0(3)
N1 C5 C4 122.0(2)
N1 C5 C6 115.8(2)
C4 C5 C6 122.1(2)
O1 C6 O5 111.6(2)
O1 C6 C5 108.8(2)
O1 C6 C7 109.2(2)
O5 C6 C5 108.4(2)
O5 C6 C7 107.9(2)
C7 C6 C5 110.9(2)
N2 C7 C6 114.7(2)
N2 C7 C8 122.1(2)
C8 C7 C6 123.3(2)
C7 C8 C9 118.8(3)
C10 C9 C8 119.2(3)
C9 C10 C11 118.8(3)
N2 C11 C10 122.4(3)
N3 C12 C13 122.8(3)
C12 C13 C14 118.7(3)
C13 C14 C15 119.0(3)
C16 C15 C14 119.1(3)
N3 C16 C15 121.9(2)
N3 C16 C17 114.6(2)
C15 C16 C17 123.5(2)
O2 C17 O6 112.4(2)
O2 C17 C16 109.2(2)
O2 C17 C18 108.7(2)
O6 C17 C16 107.4(2)
O6 C17 C18 108.5(2)
C16 C17 C18 110.6(2)
N4 C18 C17 116.0(2)
N4 C18 C19 122.1(3)
C19 C18 C17 121.9(3)
C20 C19 C18 118.7(3)
C21 C20 C19 119.5(3)
C20 C21 C22 118.9(3)
N4 C22 C21 122.2(3)
N5 C23 C24 123.1(3)
C25 C24 C23 118.0(3)
C24 C25 C26 119.6(3)
C27 C26 C25 119.0(3)
N5 C27 C26 121.9(2)
N5 C27 C28 114.2(2)
C26 C27 C28 123.9(2)
O3 C28 O7 111.9(2)
O3 C28 C27 108.9(2)
O3 C28 C29 108.6(2)
O7 C28 C27 107.9(2)
O7 C28 C29 109.5(2)
C27 C28 C29 110.2(2)
N6 C29 C28 115.6(2)
N6 C29 C30 122.0(3)
C30 C29 C28 122.3(3)
C31 C30 C29 119.0(3)
C32 C31 C30 119.0(3)
C31 C32 C33 119.0(3)
N6 C33 C32 122.4(3)
N7 C34 C35 122.9(3)
C34 C35 C36 118.6(3)
C37 C36 C35 119.0(3)
C36 C37 C38 119.1(3)
N7 C38 C37 122.0(3)
N7 C38 C39 115.6(2)
C37 C38 C39 122.3(2)
O4 C39 O8 112.5(2)
O4 C39 C38 109.0(2)
O4 C39 C40 108.6(2)
O8 C39 C38 107.9(2)
O8 C39 C40 107.7(2)
C40 C39 C38 111.2(2)
N8 C40 C39 114.7(2)
N8 C40 C41 122.1(2)
C41 C40 C39 123.2(2)
C40 C41 C42 118.7(3)
C43 C42 C41 119.2(3)
C42 C43 C44 118.9(3)
N8 C44 C43 122.2(3)
O9 C45 C46 117.4(3)
O10 C45 O9 124.8(2)
O10 C45 C46 117.8(2)
O11 C47 C48 116.8(3)
O12 C47 O11 125.4(3)
O12 C47 C48 117.7(3)
O13 C49 C50 117.0(2)
O14 C49 O13 125.3(3)
O14 C49 C50 117.7(2)
O15 C51 C52 117.1(3)
O16 C51 O15 125.0(3)
O16 C51 C52 117.9(3)

loop_
_geom_bond_atom_site_label_1
_geom_bond_atom_site_label_2
_geom_bond_distance
Co1 O1 2.0420(17)
Co1 O2 2.2579(18)
Co1 O3 2.1002(17)
Co1 O9 2.0448(19)
Co1 N1 2.154(2)
Co1 N3 2.108(2)
Co2 O1 2.2454(17)
Co2 O2 2.0406(18)
Co2 O4 2.0991(18)
Co2 O11 2.037(2)
Co2 N2 2.102(2)
Co2 N4 2.153(2)
Co3 O1 2.1099(17)
Co3 O3 2.2650(17)
Co3 O4 2.0266(17)
Co3 O13 2.0322(19)
Co3 N5 2.098(2)
Co3 N7 2.168(2)
Co4 O2 2.1121(17)
Co4 O3 2.0334(18)
Co4 O4 2.2782(18)
Co4 O15 2.038(2)
Co4 N6 2.164(2)
Co4 N8 2.097(2)
O1 C6 1.386(3)
O2 C17 1.387(3)
O3 C28 1.386(3)
O4 C39 1.389(3)
O5 C6 1.413(3)
O6 C17 1.412(3)
O7 C28 1.406(3)
O8 C39 1.408(3)
O9 C45 1.252(3)
O10 C45 1.252(3)
O11 C47 1.253(3)
O12 C47 1.250(4)
O13 C49 1.254(3)
O14 C49 1.248(3)
O15 C51 1.255(3)
O16 C51 1.249(4)
N1 C1 1.343(3)
N1 C5 1.336(3)
N2 C7 1.342(3)
N2 C11 1.342(3)
N3 C12 1.346(3)
N3 C16 1.343(3)
N4 C18 1.330(4)
N4 C22 1.346(4)
N5 C23 1.338(3)
N5 C27 1.343(3)
N6 C29 1.339(4)
N6 C33 1.343(4)
N7 C34 1.342(3)
N7 C38 1.339(3)
N8 C40 1.339(3)
N8 C44 1.339(3)
C1 C2 1.380(4)
C2 C3 1.385(5)
C3 C4 1.381(4)
C4 C5 1.392(4)
C5 C6 1.541(4)
C6 C7 1.522(3)
C7 C8 1.384(4)
C8 C9 1.388(4)
C9 C10 1.379(4)
C10 C11 1.380(4)
C12 C13 1.373(4)
C13 C14 1.384(4)
C14 C15 1.388(4)
C15 C16 1.383(4)
C16 C17 1.524(3)
C17 C18 1.546(4)
C18 C19 1.389(4)
C19 C20 1.376(5)
C20 C21 1.370(5)
C21 C22 1.378(4)
C23 C24 1.386(4)
C24 C25 1.379(4)
C25 C26 1.385(4)
C26 C27 1.384(4)
C27 C28 1.529(4)
C28 C29 1.540(4)
C29 C30 1.387(4)
C30 C31 1.382(5)
C31 C32 1.375(5)
C32 C33 1.382(4)
C34 C35 1.377(4)
C35 C36 1.384(5)
C36 C37 1.379(4)
C37 C38 1.388(4)
C38 C39 1.537(4)
C39 C40 1.525(3)
C40 C41 1.386(4)
C41 C42 1.387(4)
C42 C43 1.379(5)
C43 C44 1.385(4)
C45 C46 1.512(4)
C47 C48 1.518(4)
C49 C50 1.511(4)
C51 C52 1.511(4)

loop_
_exptl_oxdiff_crystal_face_indexfrac_h
_exptl_oxdiff_crystal_face_indexfrac_k
_exptl_oxdiff_crystal_face_indexfrac_l
_exptl_oxdiff_crystal_face_x
_exptl_oxdiff_crystal_face_y
_exptl_oxdiff_crystal_face_z
18.9714 -4.0092 0.0139 0.3194 -0.7295 -0.6118
17.9950 3.9779 -19.9718 -0.2144 -0.9839 0.0863
4.9817 -19.9842 5.0098 1.0045 -0.1376 -0.0874
0.9954 -19.9842 -2.9848 0.9147 -0.1055 0.3636
-12.9931 -15.9751 6.9945 0.7076 0.5839 0.4116
-0.9964 19.9846 3.9838 -0.9070 0.1206 -0.4024
0.9751 -11.9836 19.9880 0.7200 0.2500 -0.6416
-6.0001 -18.9784 3.0045 0.8654 0.2532 0.3629
-4.0207 -8.9815 23.9793 0.5762 0.5044 -0.6633
-19.9839 -5.9778 10.9806 0.2240 0.9224 0.3614
-11.0092 -0.9835 24.9694 0.1625 0.7955 -0.5688
7.0146 -0.0130 -24.9713 -0.1440 -0.6439 0.7237
18.9856 -6.0124 -14.9703 0.2966 -0.9578 -0.0016
4.0102 19.9766 -9.9994 -0.9800 -0.2813 -0.0351
-19.9831 3.0150 12.9734 -0.1795 0.9625 0.1567
10.9696 -11.9932 11.0029 0.7206 -0.2673 -0.6442
-14.0000 5.0123 21.9670 -0.1610 0.8714 -0.4317
-6.9734 14.9876 -12.0012 -0.8399 0.1029 0.4999
